data_7707260
loop_
_publ_author_name
'Wang, Xiao-Yan'
'Yin, Ya'
'Yin, Jun'
'Chen, Zhao'
'Liu, Sheng Hua'

_publ_section_title
;
 Persistent room-temperature phosphorescence or high-contrast
 phosphorescent mechanochromism: polymorphism-dependent different emission
 characteristics from a single gold(I) complex.
;
_journal_issue 22
_journal_name_full 'Dalton transactions (Cambridge, England : 2003)'
_journal_page_first 7744
_journal_page_last 7749
_journal_paper_doi 10.1039/d1dt00959a
_journal_volume 50
_journal_year 2021
_chemical_formula_sum 'C19 H16 Au Cl F5 N O3'
_chemical_formula_weight 633.74
_space_group_crystal_system monoclinic
_space_group_IT_number 14
_space_group_name_Hall '-P 2yn'
_space_group_name_H-M_alt 'P 1 21/n 1'
_atom_sites_solution_hydrogens geom
_audit_creation_method SHELXL-2014/7
_audit_update_record
;
2020-06-06 deposited with the CCDC.	2021-04-27 downloaded from the CCDC.
;
_cell_angle_alpha 90
_cell_angle_beta 93.086(4)
_cell_angle_gamma 90
_cell_formula_units_Z 4
_cell_length_a 4.6528(12)
_cell_length_b 10.670(3)
_cell_length_c 39.493(10)
_cell_measurement_reflns_used 4157
_cell_measurement_temperature 297(2)
_cell_measurement_theta_max 28.79
_cell_measurement_theta_min 2.17
_cell_volume 1957.8(9)
_computing_cell_refinement 'Bruker SAINT'
_computing_data_collection 'Bruker APEX2'
_computing_data_reduction 'Bruker SAINT'
_computing_molecular_graphics 'Bruker SHELXTL'
_computing_publication_material 'Bruker SHELXTL'
_computing_structure_refinement 'SHELXL-2014/7 (Sheldrick, 2014)'
_computing_structure_solution 'SHELXS-97 (Sheldrick, 2008)'
_diffrn_ambient_temperature 297(2)
_diffrn_measured_fraction_theta_full 0.995
_diffrn_measured_fraction_theta_max 0.995
_diffrn_measurement_device_type 'Bruker APEX-II CCD'
_diffrn_measurement_method '\f and \w scans'
_diffrn_radiation_type MoK\a
_diffrn_radiation_wavelength 0.71073
_diffrn_reflns_av_R_equivalents 0.1379
_diffrn_reflns_av_unetI/netI 0.1204
_diffrn_reflns_Laue_measured_fraction_full 0.995
_diffrn_reflns_Laue_measured_fraction_max 0.995
_diffrn_reflns_limit_h_max 6
_diffrn_reflns_limit_h_min -6
_diffrn_reflns_limit_k_max 13
_diffrn_reflns_limit_k_min -13
_diffrn_reflns_limit_l_max 51
_diffrn_reflns_limit_l_min -51
_diffrn_reflns_number 15724
_diffrn_reflns_point_group_measured_fraction_full 0.995
_diffrn_reflns_point_group_measured_fraction_max 0.995
_diffrn_reflns_theta_full 25.242
_diffrn_reflns_theta_max 27.498
_diffrn_reflns_theta_min 1.977
_exptl_absorpt_coefficient_mu 7.719
_exptl_absorpt_correction_type none
_exptl_crystal_colour colourless
_exptl_crystal_density_diffrn 2.150
_exptl_crystal_description block
_exptl_crystal_F_000 1208
_exptl_crystal_size_max 0.120
_exptl_crystal_size_mid 0.120
_exptl_crystal_size_min 0.100
_refine_diff_density_max 6.246
_refine_diff_density_min -5.586
_refine_diff_density_rms 0.424
_refine_ls_extinction_method none
_refine_ls_goodness_of_fit_ref 1.098
_refine_ls_hydrogen_treatment constr
_refine_ls_matrix_type full
_refine_ls_number_parameters 271
_refine_ls_number_reflns 4447
_refine_ls_number_restraints 0
_refine_ls_restrained_S_all 1.098
_refine_ls_R_factor_all 0.0952
_refine_ls_R_factor_gt 0.0791
_refine_ls_shift/su_max 0.000
_refine_ls_shift/su_mean 0.000
_refine_ls_structure_factor_coef Fsqd
_refine_ls_weighting_details 'w=1/[\s^2^(Fo^2^)+(0.0992P)^2^+9.2881P] where P=(Fo^2^+2Fc^2^)/3'
_refine_ls_weighting_scheme calc
_refine_ls_wR_factor_gt 0.1954
_refine_ls_wR_factor_ref 0.2047
_reflns_Friedel_coverage 0.000
_reflns_number_gt 3567
_reflns_number_total 4447
_reflns_threshold_expression 'I > 2\s(I)'
_cod_data_source_file d1dt00959a4.cif
_cod_data_source_block T
_cod_depositor_comments 'Adding full bibliography for 7707260--7707261.cif.'
_cod_original_cell_volume 1957.8(8)
_cod_original_sg_symbol_H-M 'P 21/n'
_cod_database_code 7707260
_shelx_shelxl_version_number 2014/7
_shelx_space_group_comment
; 
The symmetry employed for this shelxl refinement is uniquely defined 
by the following loop, which should always be used as a source of 
symmetry information in preference to the above space-group names. 
They are only intended as comments. 
;
_shelx_estimated_absorpt_t_min 0.458
_shelx_estimated_absorpt_t_max 0.512

loop_
_space_group_symop_operation_xyz
'x, y, z'
'-x+1/2, y+1/2, -z+1/2'
'-x, -y, -z'
'x-1/2, -y-1/2, z-1/2'

loop_
_atom_site_label
_atom_site_type_symbol
_atom_site_fract_x
_atom_site_fract_y
_atom_site_fract_z
_atom_site_U_iso_or_equiv
_atom_site_adp_type
_atom_site_occupancy
_atom_site_site_symmetry_order
_atom_site_calc_flag
_atom_site_refinement_flags_posn
_atom_site_refinement_flags_adp
_atom_site_refinement_flags_occupancy
_atom_site_disorder_assembly
_atom_site_disorder_group
Au1 Au 1.03500(9) 0.05136(4) 0.18186(2) 0.0220(2) Uani 1 1 d . . . . .
C1 C 1.300(2) -0.0665(11) 0.2091(3) 0.022(2) Uani 1 1 d . . . . .
C2 C 1.356(3) -0.0517(10) 0.2432(3) 0.021(2) Uani 1 1 d . . . . .
C3 C 1.560(3) -0.1219(11) 0.2617(3) 0.021(2) Uani 1 1 d . . . . .
C4 C 1.705(3) -0.2140(12) 0.2456(3) 0.029(3) Uani 1 1 d . . . . .
C5 C 1.645(3) -0.2333(11) 0.2117(3) 0.023(2) Uani 1 1 d . . . . .
C6 C 1.450(3) -0.1618(12) 0.1941(3) 0.027(3) Uani 1 1 d . . . . .
C7 C 0.790(3) 0.1735(12) 0.1557(3) 0.025(3) Uani 1 1 d . . . . .
C8 C 0.480(2) 0.3397(10) 0.1282(3) 0.018(2) Uani 1 1 d . . . . .
C9 C 0.332(2) 0.4118(11) 0.1508(3) 0.019(2) Uani 1 1 d . . . . .
H9 H 0.3525 0.3989 0.1741 0.023 Uiso 1 1 calc R U . . .
C10 C 0.149(3) 0.5052(11) 0.1368(3) 0.020(2) Uani 1 1 d . . . . .
H10 H 0.0450 0.5553 0.1511 0.024 Uiso 1 1 calc R U . . .
C11 C 0.123(2) 0.5230(10) 0.1024(3) 0.015(2) Uani 1 1 d . . . . .
C12 C 0.273(3) 0.4516(10) 0.0808(3) 0.024(3) Uani 1 1 d . . . . .
H12 H 0.2543 0.4661 0.0575 0.029 Uiso 1 1 calc R U . . .
C13 C 0.455(3) 0.3565(11) 0.0935(3) 0.023(2) Uani 1 1 d . . . . .
H13 H 0.5562 0.3061 0.0791 0.027 Uiso 1 1 calc R U . . .
C14 C -0.216(2) 0.6896(10) 0.1084(3) 0.020(2) Uani 1 1 d . . . . .
H14A H -0.0950 0.7410 0.1235 0.023 Uiso 1 1 calc R U . . .
H14B H -0.3363 0.6370 0.1218 0.023 Uiso 1 1 calc R U . . .
C15 C -0.399(2) 0.7707(11) 0.0842(3) 0.022(2) Uani 1 1 d . . . . .
H15A H -0.4954 0.7174 0.0673 0.026 Uiso 1 1 calc R U . . .
H15B H -0.5465 0.8115 0.0968 0.026 Uiso 1 1 calc R U . . .
C16 C -0.168(3) 0.9669(10) 0.0886(3) 0.022(2) Uani 1 1 d . . . . .
H16A H -0.0652 0.9392 0.1093 0.027 Uiso 1 1 calc R U . . .
H16B H -0.3401 1.0109 0.0946 0.027 Uiso 1 1 calc R U . . .
C17 C 0.018(3) 1.0509(11) 0.0692(4) 0.029(3) Uani 1 1 d . . . . .
H17A H 0.1013 1.1150 0.0841 0.035 Uiso 1 1 calc R U . . .
H17B H 0.1741 1.0029 0.0603 0.035 Uiso 1 1 calc R U . . .
C18 C 0.035(3) 1.1654(13) 0.0186(4) 0.031(3) Uani 1 1 d . . . . .
H18A H 0.1554 1.1026 0.0087 0.037 Uiso 1 1 calc R U . . .
H18B H 0.1595 1.2267 0.0301 0.037 Uiso 1 1 calc R U . . .
C19 C -0.147(3) 1.2267(12) -0.0080(3) 0.032(3) Uani 1 1 d . . . . .
H19A H -0.2936 1.1683 -0.0164 0.039 Uiso 1 1 calc R U . . .
H19B H -0.0303 1.2489 -0.0267 0.039 Uiso 1 1 calc R U . . .
Cl1 Cl -0.3189(8) 1.3658(3) 0.00704(9) 0.0384(8) Uani 1 1 d . . . . .
F1 F 1.2086(17) 0.0334(7) 0.26015(19) 0.0310(17) Uani 1 1 d . . . . .
F2 F 1.6110(18) -0.1044(8) 0.29448(18) 0.0352(18) Uani 1 1 d . . . . .
F3 F 1.8995(18) -0.2815(7) 0.2635(2) 0.038(2) Uani 1 1 d . . . . .
F4 F 1.791(2) -0.3226(8) 0.1959(2) 0.048(2) Uani 1 1 d . . . . .
F5 F 1.4098(19) -0.1812(8) 0.16068(18) 0.040(2) Uani 1 1 d . . . . .
N1 N 0.657(2) 0.2442(9) 0.1420(2) 0.0171(19) Uani 1 1 d . . . . .
O1 O -0.0427(18) 0.6139(7) 0.0870(2) 0.0238(18) Uani 1 1 d . . . . .
O2 O -0.2412(18) 0.8632(7) 0.06774(18) 0.0188(16) Uani 1 1 d . . . . .
O3 O -0.1446(19) 1.1080(8) 0.0422(2) 0.0273(19) Uani 1 1 d . . . . .

loop_
_atom_site_aniso_label
_atom_site_aniso_U_11
_atom_site_aniso_U_22
_atom_site_aniso_U_33
_atom_site_aniso_U_23
_atom_site_aniso_U_13
_atom_site_aniso_U_12
Au1 0.0270(3) 0.0180(3) 0.0202(3) 0.00109(18) -0.00516(18) 0.00442(18)
C1 0.016(5) 0.021(6) 0.029(6) 0.004(5) -0.002(4) 0.003(5)
C2 0.026(6) 0.013(5) 0.023(6) 0.006(5) 0.002(5) 0.006(5)
C3 0.031(6) 0.020(6) 0.013(5) 0.005(4) 0.011(4) 0.002(5)
C4 0.025(6) 0.027(7) 0.035(7) 0.008(6) -0.001(5) 0.004(5)
C5 0.031(6) 0.014(5) 0.023(6) -0.004(5) 0.004(5) 0.005(5)
C6 0.034(7) 0.027(6) 0.020(6) -0.003(5) 0.001(5) -0.003(6)
C7 0.021(6) 0.026(6) 0.030(7) -0.009(6) 0.006(5) 0.001(5)
C8 0.020(5) 0.014(5) 0.018(5) 0.007(5) 0.000(4) 0.007(4)
C9 0.021(6) 0.019(5) 0.016(5) 0.009(5) -0.004(4) 0.008(5)
C10 0.027(6) 0.019(5) 0.014(5) 0.005(5) 0.001(4) 0.007(5)
C11 0.015(5) 0.012(5) 0.018(5) 0.003(4) -0.004(4) -0.001(4)
C12 0.037(7) 0.012(5) 0.023(6) -0.005(5) 0.002(5) -0.006(5)
C13 0.027(6) 0.020(6) 0.020(6) 0.000(5) -0.002(5) -0.004(5)
C14 0.018(5) 0.013(5) 0.028(6) 0.007(5) 0.001(4) 0.000(4)
C15 0.020(6) 0.021(6) 0.023(6) 0.004(5) -0.007(4) 0.002(5)
C16 0.024(6) 0.009(5) 0.034(7) -0.001(5) -0.006(5) 0.005(4)
C17 0.026(6) 0.021(6) 0.038(8) 0.000(5) -0.010(5) 0.007(5)
C18 0.028(6) 0.030(7) 0.035(7) 0.010(6) 0.007(5) -0.001(6)
C19 0.048(8) 0.023(6) 0.026(7) 0.004(5) 0.008(6) 0.019(6)
Cl1 0.057(2) 0.0249(16) 0.0343(18) 0.0105(14) 0.0149(16) 0.0176(15)
F1 0.041(4) 0.029(4) 0.023(4) -0.003(3) 0.005(3) 0.011(3)
F2 0.042(5) 0.045(5) 0.017(4) 0.004(3) -0.005(3) 0.008(4)
F3 0.044(5) 0.035(4) 0.034(4) 0.020(4) 0.001(4) 0.023(4)
F4 0.054(5) 0.043(5) 0.048(5) -0.012(4) 0.004(4) 0.030(4)
F5 0.059(5) 0.047(5) 0.012(4) -0.015(3) -0.011(3) 0.017(4)
N1 0.022(5) 0.012(4) 0.017(5) 0.002(4) -0.003(4) 0.004(4)
O1 0.028(4) 0.018(4) 0.025(4) 0.008(3) 0.002(3) 0.004(3)
O2 0.034(4) 0.016(4) 0.006(3) -0.001(3) -0.004(3) 0.005(3)
O3 0.027(4) 0.026(5) 0.029(5) 0.011(4) -0.007(4) -0.004(4)

loop_
_atom_type_symbol
_atom_type_description
_atom_type_scat_dispersion_real
_atom_type_scat_dispersion_imag
_atom_type_scat_source
C C 0.0033 0.0016 'International Tables Vol C Tables 4.2.6.8 and 6.1.1.4'
H H 0.0000 0.0000 'International Tables Vol C Tables 4.2.6.8 and 6.1.1.4'
N N 0.0061 0.0033 'International Tables Vol C Tables 4.2.6.8 and 6.1.1.4'
O O 0.0106 0.0060 'International Tables Vol C Tables 4.2.6.8 and 6.1.1.4'
F F 0.0171 0.0103 'International Tables Vol C Tables 4.2.6.8 and 6.1.1.4'
Cl Cl 0.1484 0.1585 'International Tables Vol C Tables 4.2.6.8 and 6.1.1.4'
Au Au -2.0133 8.8022 'International Tables Vol C Tables 4.2.6.8 and 6.1.1.4'

loop_
_geom_angle_atom_site_label_1
_geom_angle_atom_site_label_2
_geom_angle_atom_site_label_3
_geom_angle
_geom_angle_site_symmetry_1
_geom_angle_site_symmetry_3
_geom_angle_publ_flag
C7 Au1 C1 177.1(5) . . ?
C2 C1 C6 115.7(11) . . ?
C2 C1 Au1 121.9(8) . . ?
C6 C1 Au1 122.3(10) . . ?
F1 C2 C1 119.8(10) . . ?
F1 C2 C3 117.0(10) . . ?
C1 C2 C3 123.1(10) . . ?
F2 C3 C4 119.5(11) . . ?
F2 C3 C2 121.7(10) . . ?
C4 C3 C2 118.8(11) . . ?
F3 C4 C3 118.8(12) . . ?
F3 C4 C5 122.3(11) . . ?
C3 C4 C5 118.9(11) . . ?
F4 C5 C6 120.3(11) . . ?
F4 C5 C4 118.7(11) . . ?
C6 C5 C4 121.0(11) . . ?
F5 C6 C5 118.4(11) . . ?
F5 C6 C1 119.2(12) . . ?
C5 C6 C1 122.3(12) . . ?
N1 C7 Au1 177.6(11) . . ?
C13 C8 C9 123.1(10) . . ?
C13 C8 N1 119.7(10) . . ?
C9 C8 N1 117.2(10) . . ?
C8 C9 C10 117.0(10) . . ?
C8 C9 H9 121.5 . . ?
C10 C9 H9 121.5 . . ?
C11 C10 C9 120.4(10) . . ?
C11 C10 H10 119.8 . . ?
C9 C10 H10 119.8 . . ?
O1 C11 C12 114.5(10) . . ?
O1 C11 C10 124.0(10) . . ?
C12 C11 C10 121.4(11) . . ?
C11 C12 C13 120.0(12) . . ?
C11 C12 H12 120.0 . . ?
C13 C12 H12 120.0 . . ?
C8 C13 C12 117.9(11) . . ?
C8 C13 H13 121.0 . . ?
C12 C13 H13 121.0 . . ?
O1 C14 C15 105.3(9) . . ?
O1 C14 H14A 110.7 . . ?
C15 C14 H14A 110.7 . . ?
O1 C14 H14B 110.7 . . ?
C15 C14 H14B 110.7 . . ?
H14A C14 H14B 108.8 . . ?
O2 C15 C14 113.6(9) . . ?
O2 C15 H15A 108.8 . . ?
C14 C15 H15A 108.8 . . ?
O2 C15 H15B 108.8 . . ?
C14 C15 H15B 108.8 . . ?
H15A C15 H15B 107.7 . . ?
O2 C16 C17 107.6(10) . . ?
O2 C16 H16A 110.2 . . ?
C17 C16 H16A 110.2 . . ?
O2 C16 H16B 110.2 . . ?
C17 C16 H16B 110.2 . . ?
H16A C16 H16B 108.5 . . ?
O3 C17 C16 110.3(11) . . ?
O3 C17 H17A 109.6 . . ?
C16 C17 H17A 109.6 . . ?
O3 C17 H17B 109.6 . . ?
C16 C17 H17B 109.6 . . ?
H17A C17 H17B 108.1 . . ?
O3 C18 C19 108.8(11) . . ?
O3 C18 H18A 109.9 . . ?
C19 C18 H18A 109.9 . . ?
O3 C18 H18B 109.9 . . ?
C19 C18 H18B 109.9 . . ?
H18A C18 H18B 108.3 . . ?
C18 C19 Cl1 112.4(10) . . ?
C18 C19 H19A 109.1 . . ?
Cl1 C19 H19A 109.1 . . ?
C18 C19 H19B 109.1 . . ?
Cl1 C19 H19B 109.1 . . ?
H19A C19 H19B 107.9 . . ?
C7 N1 C8 173.5(12) . . ?
C11 O1 C14 117.2(9) . . ?
C16 O2 C15 113.3(9) . . ?
C17 O3 C18 111.7(10) . . ?

loop_
_geom_bond_atom_site_label_1
_geom_bond_atom_site_label_2
_geom_bond_distance
_geom_bond_site_symmetry_2
_geom_bond_publ_flag
Au1 C7 1.984(14) . ?
Au1 C1 2.028(12) . ?
C1 C2 1.366(18) . ?
C1 C6 1.386(17) . ?
C2 F1 1.338(13) . ?
C2 C3 1.389(16) . ?
C3 F2 1.316(13) . ?
C3 C4 1.368(17) . ?
C4 F3 1.329(14) . ?
C4 C5 1.369(18) . ?
C5 F4 1.343(13) . ?
C5 C6 1.350(18) . ?
C6 F5 1.338(14) . ?
C7 N1 1.100(15) . ?
C8 C13 1.382(16) . ?
C8 C9 1.387(15) . ?
C8 N1 1.401(13) . ?
C9 C10 1.402(15) . ?
C9 H9 0.9300 . ?
C10 C11 1.373(15) . ?
C10 H10 0.9300 . ?
C11 O1 1.361(13) . ?
C11 C12 1.365(16) . ?
C12 C13 1.398(17) . ?
C12 H12 0.9300 . ?
C13 H13 0.9300 . ?
C14 O1 1.445(14) . ?
C14 C15 1.516(15) . ?
C14 H14A 0.9700 . ?
C14 H14B 0.9700 . ?
C15 O2 1.411(14) . ?
C15 H15A 0.9700 . ?
C15 H15B 0.9700 . ?
C16 O2 1.410(13) . ?
C16 C17 1.486(18) . ?
C16 H16A 0.9700 . ?
C16 H16B 0.9700 . ?
C17 O3 1.411(15) . ?
C17 H17A 0.9700 . ?
C17 H17B 0.9700 . ?
C18 O3 1.423(14) . ?
C18 C19 1.469(19) . ?
C18 H18A 0.9700 . ?
C18 H18B 0.9700 . ?
C19 Cl1 1.800(12) . ?
C19 H19A 0.9700 . ?
C19 H19B 0.9700 . ?

loop_
_geom_hbond_atom_site_label_D
_geom_hbond_atom_site_label_H
_geom_hbond_atom_site_label_A
_geom_hbond_distance_DH
_geom_hbond_distance_HA
_geom_hbond_distance_DA
_geom_hbond_angle_DHA
_geom_hbond_site_symmetry_A
C9 H9 F2 0.93 2.55 3.070(13) 116.0 2_655
C10 H10 F4 0.93 2.54 3.466(14) 172.9 1_365
C15 H15B F5 0.97 2.54 3.233(14) 128.1 1_365
C19 H19B O2 0.97 2.42 3.196(14) 136.3 3_575
C9 H9 F2 0.93 2.55 3.070(13) 116.0 2_655
C10 H10 F4 0.93 2.54 3.466(14) 172.9 1_365
C15 H15B F5 0.97 2.54 3.233(14) 128.1 1_365
C19 H19B O2 0.97 2.42 3.196(14) 136.3 3_575

loop_
_geom_torsion_atom_site_label_1
_geom_torsion_atom_site_label_2
_geom_torsion_atom_site_label_3
_geom_torsion_atom_site_label_4
_geom_torsion
_geom_torsion_site_symmetry_1
_geom_torsion_site_symmetry_2
_geom_torsion_site_symmetry_3
_geom_torsion_site_symmetry_4
_geom_torsion_publ_flag
C6 C1 C2 F1 -176.3(10) . . . . ?
Au1 C1 C2 F1 7.8(16) . . . . ?
C6 C1 C2 C3 3.3(18) . . . . ?
Au1 C1 C2 C3 -172.6(9) . . . . ?
F1 C2 C3 F2 -1.3(17) . . . . ?
C1 C2 C3 F2 179.1(11) . . . . ?
F1 C2 C3 C4 176.9(11) . . . . ?
C1 C2 C3 C4 -2.7(18) . . . . ?
F2 C3 C4 F3 -1.5(18) . . . . ?
C2 C3 C4 F3 -179.7(11) . . . . ?
F2 C3 C4 C5 178.5(11) . . . . ?
C2 C3 C4 C5 0.2(18) . . . . ?
F3 C4 C5 F4 -1.0(19) . . . . ?
C3 C4 C5 F4 179.1(11) . . . . ?
F3 C4 C5 C6 -178.8(12) . . . . ?
C3 C4 C5 C6 1.3(19) . . . . ?
F4 C5 C6 F5 -0.8(18) . . . . ?
C4 C5 C6 F5 177.0(12) . . . . ?
F4 C5 C6 C1 -178.3(12) . . . . ?
C4 C5 C6 C1 -1(2) . . . . ?
C2 C1 C6 F5 -179.2(11) . . . . ?
Au1 C1 C6 F5 -3.3(16) . . . . ?
C2 C1 C6 C5 -1.7(18) . . . . ?
Au1 C1 C6 C5 174.2(10) . . . . ?
C13 C8 C9 C10 0.2(18) . . . . ?
N1 C8 C9 C10 -178.3(11) . . . . ?
C8 C9 C10 C11 -0.3(18) . . . . ?
C9 C10 C11 O1 -177.9(11) . . . . ?
C9 C10 C11 C12 -0.3(18) . . . . ?
O1 C11 C12 C13 178.8(10) . . . . ?
C10 C11 C12 C13 1.0(17) . . . . ?
C9 C8 C13 C12 0.5(18) . . . . ?
N1 C8 C13 C12 179.0(10) . . . . ?
C11 C12 C13 C8 -1.1(17) . . . . ?
O1 C14 C15 O2 -69.7(12) . . . . ?
O2 C16 C17 O3 69.7(12) . . . . ?
O3 C18 C19 Cl1 71.9(14) . . . . ?
C12 C11 O1 C14 177.6(10) . . . . ?
C10 C11 O1 C14 -4.6(16) . . . . ?
C15 C14 O1 C11 -173.7(9) . . . . ?
C17 C16 O2 C15 175.2(9) . . . . ?
C14 C15 O2 C16 -77.1(12) . . . . ?
C16 C17 O3 C18 -166.4(11) . . . . ?
C19 C18 O3 C17 -177.9(11) . . . . ?
